data_7706377
loop_
_publ_author_name
'Xu, Zou-Hong'
'Huang, Zi-Qing'
'Liu, Xiao-Hui'
'Zhao, Yue'
'Lu, Yi'
'Sun, Wei-Yin'

_publ_section_title
;
 Luminescent silver(i) complexes with pyrazole-tetraphenylethene ligands:
 turn-on fluorescence due to the coordination-driven rigidification and
 solvent-oriented structural transformation.
;
_journal_issue 6
_journal_name_full 'Dalton transactions (Cambridge, England : 2003)'
_journal_page_first 2183
_journal_page_last 2191
_journal_paper_doi 10.1039/d0dt04100a
_journal_volume 50
_journal_year 2021
_chemical_formula_sum 'C114 H84 Ag3 N26 O6'
_chemical_formula_weight 2237.68
_space_group_crystal_system cubic
_space_group_IT_number 214
_space_group_name_Hall 'I 4bd 2c 3'
_space_group_name_H-M_alt 'I 41 3 2'
_atom_sites_solution_hydrogens geom
_audit_creation_method SHELXL-2018/3
_audit_update_record
;
2020-12-01 deposited with the CCDC.	2021-01-11 downloaded from the CCDC.
;
_cell_angle_alpha 90
_cell_angle_beta 90
_cell_angle_gamma 90
_cell_formula_units_Z 8
_cell_length_a 28.4267(7)
_cell_length_b 28.4267(7)
_cell_length_c 28.4267(7)
_cell_measurement_reflns_used 9844
_cell_measurement_temperature 193(2)
_cell_measurement_theta_max 51.09
_cell_measurement_theta_min 3.31
_cell_volume 22971.0(10)
_computing_structure_refinement 'SHELXL-2018/3 (Sheldrick, 2018)'
_computing_structure_solution 'SHELXT 2014/5 (Sheldrick, 2014)'
_diffrn_ambient_temperature 193(2)
_diffrn_measured_fraction_theta_full 0.999
_diffrn_measured_fraction_theta_max 0.998
_diffrn_measurement_device_type 'Bruker APEX-II CCD'
_diffrn_measurement_method '\f and \w scans'
_diffrn_radiation_type GaK\a
_diffrn_radiation_wavelength 1.34139
_diffrn_reflns_av_R_equivalents 0.0626
_diffrn_reflns_av_unetI/netI 0.0205
_diffrn_reflns_Laue_measured_fraction_full 0.999
_diffrn_reflns_Laue_measured_fraction_max 0.998
_diffrn_reflns_limit_h_max 34
_diffrn_reflns_limit_h_min -28
_diffrn_reflns_limit_k_max 34
_diffrn_reflns_limit_k_min -34
_diffrn_reflns_limit_l_max 34
_diffrn_reflns_limit_l_min -31
_diffrn_reflns_number 77455
_diffrn_reflns_point_group_measured_fraction_full 0.999
_diffrn_reflns_point_group_measured_fraction_max 0.998
_diffrn_reflns_theta_full 53.594
_diffrn_reflns_theta_max 54.008
_diffrn_reflns_theta_min 1.912
_exptl_absorpt_coefficient_mu 3.094
_exptl_crystal_colour colorless
_exptl_crystal_density_diffrn 1.294
_exptl_crystal_description block
_exptl_crystal_F_000 9112
_exptl_crystal_size_max 0.120
_exptl_crystal_size_mid 0.110
_exptl_crystal_size_min 0.080
_refine_diff_density_max 0.345
_refine_diff_density_min -0.577
_refine_diff_density_rms 0.060
_refine_ls_abs_structure_details
;
 Refined as an inversion twin.
;
_refine_ls_abs_structure_Flack 0.09(2)
_refine_ls_extinction_method none
_refine_ls_goodness_of_fit_ref 1.112
_refine_ls_hydrogen_treatment constr
_refine_ls_matrix_type full
_refine_ls_number_parameters 227
_refine_ls_number_reflns 3545
_refine_ls_number_restraints 0
_refine_ls_restrained_S_all 1.112
_refine_ls_R_factor_all 0.0491
_refine_ls_R_factor_gt 0.0478
_refine_ls_shift/su_max 0.001
_refine_ls_shift/su_mean 0.000
_refine_ls_structure_factor_coef Fsqd
_refine_ls_weighting_details 'w=1/[\s^2^(Fo^2^)+(0.0552P)^2^+60.8181P] where P=(Fo^2^+2Fc^2^)/3'
_refine_ls_weighting_scheme calc
_refine_ls_wR_factor_gt 0.1265
_refine_ls_wR_factor_ref 0.1272
_reflns_Friedel_coverage 0.732
_reflns_Friedel_fraction_full 1.000
_reflns_Friedel_fraction_max 0.999
_reflns_number_gt 3407
_reflns_number_total 3545
_reflns_threshold_expression 'I > 2\s(I)'
_cod_data_source_file d0dt04100a2.cif
_cod_data_source_block 6
_cod_depositor_comments 'Adding full bibliography for 7706376--7706381.cif.'
_cod_original_cell_volume 22971.0(17)
_cod_database_code 7706377
_shelx_shelxl_version_number 2018/3
_shelx_space_group_comment
;
The symmetry employed for this shelxl refinement is uniquely defined
by the following loop, which should always be used as a source of
symmetry information in preference to the above space-group names.
They are only intended as comments.
;
_shelx_estimated_absorpt_t_min 0.708
_shelx_estimated_absorpt_t_max 0.790

loop_
_space_group_symop_operation_xyz
'x, y, z'
'-y+1/4, x+3/4, z+1/4'
'-x+1/2, -y, z+1/2'
'y+1/4, -x+1/4, z+3/4'
'x, -y, -z+1/2'
'y+1/4, x+3/4, -z+3/4'
'-x+1/2, y, -z'
'-y+1/4, -x+1/4, -z+1/4'
'z, x, y'
'-x+1/4, z+3/4, y+1/4'
'-z+1/2, -x, y+1/2'
'x+1/4, -z+1/4, y+3/4'
'z, -x, -y+1/2'
'x+1/4, z+3/4, -y+3/4'
'-z+1/2, x, -y'
'-x+1/4, -z+1/4, -y+1/4'
'y, z, x'
'-z+1/4, -y+1/4, -x+1/4'
'-z+3/4, y+1/4, x+3/4'
'z+3/4, y+1/4, -x+1/4'
'z+1/4, -y+1/4, x+3/4'
'y, -z, -x+1/2'
'-y, -z+1/2, x'
'-y, z+1/2, -x+1/2'
'x+1/2, y+1/2, z+1/2'
'-y+3/4, x+5/4, z+3/4'
'-x+1, -y+1/2, z+1'
'y+3/4, -x+3/4, z+5/4'
'x+1/2, -y+1/2, -z+1'
'y+3/4, x+5/4, -z+5/4'
'-x+1, y+1/2, -z+1/2'
'-y+3/4, -x+3/4, -z+3/4'
'z+1/2, x+1/2, y+1/2'
'-x+3/4, z+5/4, y+3/4'
'-z+1, -x+1/2, y+1'
'x+3/4, -z+3/4, y+5/4'
'z+1/2, -x+1/2, -y+1'
'x+3/4, z+5/4, -y+5/4'
'-z+1, x+1/2, -y+1/2'
'-x+3/4, -z+3/4, -y+3/4'
'y+1/2, z+1/2, x+1/2'
'-z+3/4, -y+3/4, -x+3/4'
'-z+5/4, y+3/4, x+5/4'
'z+5/4, y+3/4, -x+3/4'
'z+3/4, -y+3/4, x+5/4'
'y+1/2, -z+1/2, -x+1'
'-y+1/2, -z+1, x+1/2'
'-y+1/2, z+1, -x+1'

loop_
_atom_site_label
_atom_site_type_symbol
_atom_site_fract_x
_atom_site_fract_y
_atom_site_fract_z
_atom_site_U_iso_or_equiv
_atom_site_adp_type
_atom_site_occupancy
_atom_site_site_symmetry_order
_atom_site_calc_flag
_atom_site_refinement_flags_posn
_atom_site_refinement_flags_adp
_atom_site_refinement_flags_occupancy
_atom_site_disorder_assembly
_atom_site_disorder_group
Ag1 Ag 0.125000 0.30322(2) -0.05322(2) 0.0606(2) Uani 1 2 d S T P . .
N4 N 0.1811(2) 0.2494(2) -0.0216(2) 0.0587(14) Uani 1 1 d . . . . .
N3 N 0.18733(19) 0.24881(19) 0.0255(2) 0.0533(13) Uani 1 1 d . . . . .
N2 N 0.40411(19) 0.3802(2) 0.0390(2) 0.0612(15) Uani 1 1 d . . . . .
N1 N 0.3857(2) 0.4243(2) 0.0419(3) 0.0691(17) Uani 1 1 d . . . . .
C1 C 0.4470(3) 0.3862(4) 0.0200(3) 0.081(3) Uani 1 1 d . . . . .
H1 H 0.468276 0.361168 0.013675 0.097 Uiso 1 1 calc R U . . .
C2 C 0.4564(4) 0.4324(3) 0.0108(5) 0.116(5) Uani 1 1 d . . . . .
H2 H 0.484328 0.445391 -0.002161 0.139 Uiso 1 1 calc R U . . .
C3 C 0.4165(4) 0.4560(4) 0.0246(6) 0.135(6) Uani 1 1 d . . . . .
H3 H 0.411508 0.488915 0.022219 0.162 Uiso 1 1 calc R U . . .
C4 C 0.3407(2) 0.4320(3) 0.0613(3) 0.0620(18) Uani 1 1 d . . . . .
C5 C 0.3151(3) 0.4721(3) 0.0500(3) 0.073(2) Uani 1 1 d . . . . .
H5 H 0.326777 0.493634 0.027266 0.087 Uiso 1 1 calc R U . . .
C6 C 0.2724(3) 0.4803(3) 0.0720(3) 0.071(2) Uani 1 1 d . . . . .
H6 H 0.255755 0.508516 0.065404 0.085 Uiso 1 1 calc R U . . .
C7 C 0.2534(2) 0.4483(2) 0.1035(2) 0.0526(15) Uani 1 1 d . . . . .
C8 C 0.2795(2) 0.4083(3) 0.1150(2) 0.0563(16) Uani 1 1 d . . . . .
H8 H 0.267518 0.386291 0.137145 0.068 Uiso 1 1 calc R U . . .
C9 C 0.3227(2) 0.4009(2) 0.0942(3) 0.0580(17) Uani 1 1 d . . . . .
H9 H 0.340443 0.373853 0.102626 0.070 Uiso 1 1 calc R U . . .
C10 C 0.2063(2) 0.4563(2) 0.125000 0.052(2) Uani 1 2 d S T P . .
C11 C 0.1726(2) 0.4226(2) 0.125000 0.051(2) Uani 1 2 d S T P . .
C12 C 0.1779(2) 0.3779(2) 0.0995(2) 0.0477(14) Uani 1 1 d . . . . .
C17 C 0.1901(2) 0.3761(2) 0.0520(2) 0.0544(14) Uani 1 1 d . . . . .
H17 H 0.195630 0.404781 0.035657 0.065 Uiso 1 1 calc R U . . .
C16 C 0.1945(2) 0.3341(2) 0.0277(2) 0.0509(14) Uani 1 1 d . . . . .
H16 H 0.202938 0.333798 -0.004592 0.061 Uiso 1 1 calc R U . . .
C15 C 0.1863(2) 0.2923(2) 0.0517(2) 0.0481(14) Uani 1 1 d . . . . .
C14 C 0.1748(2) 0.2920(2) 0.0986(2) 0.0494(15) Uani 1 1 d . . . . .
H14 H 0.169623 0.263123 0.114685 0.059 Uiso 1 1 calc R U . . .
C13 C 0.1708(2) 0.3345(2) 0.1221(2) 0.0522(15) Uani 1 1 d . . . . .
H13 H 0.162993 0.334313 0.154562 0.063 Uiso 1 1 calc R U . . .
C20 C 0.1809(2) 0.2031(3) -0.0326(3) 0.0642(19) Uani 1 1 d . . . . .
H20 H 0.177652 0.191587 -0.063816 0.077 Uiso 1 1 calc R U . . .
C19 C 0.1860(3) 0.1748(3) 0.0054(3) 0.068(2) Uani 1 1 d . . . . .
H19 H 0.186537 0.141428 0.005983 0.082 Uiso 1 1 calc R U . . .
C18 C 0.1900(3) 0.2046(2) 0.0424(3) 0.0640(18) Uani 1 1 d . . . . .
H18 H 0.193972 0.195820 0.074401 0.077 Uiso 1 1 calc R U . . .
O1 O 0.0986(3) 0.0702(3) 0.0378(3) 0.116(3) Uani 1 1 d . . . . .
N5 N 0.0690(2) 0.0690(2) 0.0690(2) 0.054(2) Uani 1 3 d S T P . .

loop_
_atom_site_aniso_label
_atom_site_aniso_U_11
_atom_site_aniso_U_22
_atom_site_aniso_U_33
_atom_site_aniso_U_23
_atom_site_aniso_U_13
_atom_site_aniso_U_12
Ag1 0.0466(4) 0.0676(3) 0.0676(3) 0.0021(4) 0.0036(2) 0.0036(2)
N4 0.057(3) 0.053(3) 0.066(4) -0.009(3) -0.009(3) 0.011(2)
N3 0.045(3) 0.049(3) 0.066(3) -0.007(2) -0.001(3) 0.007(2)
N2 0.046(3) 0.064(4) 0.073(4) 0.009(3) 0.009(3) -0.006(3)
N1 0.056(4) 0.061(4) 0.090(5) -0.013(3) 0.021(3) -0.007(3)
C1 0.050(4) 0.105(7) 0.088(6) -0.006(5) 0.014(4) -0.019(4)
C2 0.079(6) 0.071(6) 0.199(13) -0.032(7) 0.067(7) -0.020(5)
C3 0.091(7) 0.079(7) 0.236(16) -0.023(8) 0.092(9) -0.021(6)
C4 0.044(3) 0.073(5) 0.069(5) -0.006(4) 0.013(3) -0.006(3)
C5 0.076(5) 0.049(4) 0.093(6) 0.013(4) 0.025(4) -0.001(3)
C6 0.072(5) 0.051(4) 0.091(6) 0.010(4) 0.014(4) 0.010(3)
C7 0.045(3) 0.050(3) 0.062(4) -0.002(3) 0.006(3) -0.003(3)
C8 0.046(3) 0.068(4) 0.055(4) 0.008(3) 0.003(3) 0.002(3)
C9 0.048(3) 0.051(4) 0.076(5) 0.005(3) 0.013(3) 0.013(3)
C10 0.044(3) 0.044(3) 0.067(5) -0.002(3) 0.002(3) 0.002(4)
C11 0.046(3) 0.046(3) 0.061(5) 0.001(3) -0.001(3) -0.002(4)
C12 0.042(3) 0.042(3) 0.058(4) 0.001(3) -0.001(3) 0.002(3)
C17 0.055(4) 0.053(3) 0.055(4) 0.005(3) -0.003(3) -0.009(3)
C16 0.047(3) 0.053(4) 0.052(3) 0.006(3) 0.002(3) -0.008(3)
C15 0.037(3) 0.047(3) 0.060(4) -0.004(3) 0.001(3) -0.003(2)
C14 0.047(3) 0.038(3) 0.063(4) 0.002(3) 0.002(3) 0.001(3)
C13 0.063(4) 0.043(3) 0.050(3) -0.001(3) 0.000(3) -0.005(3)
C20 0.055(4) 0.055(4) 0.083(5) -0.016(4) -0.007(3) 0.004(3)
C19 0.056(4) 0.053(4) 0.097(6) -0.007(4) -0.003(4) 0.005(3)
C18 0.068(4) 0.044(3) 0.080(5) -0.002(3) -0.005(4) 0.007(3)
O1 0.120(6) 0.138(6) 0.090(5) 0.040(4) 0.027(4) 0.053(5)
N5 0.054(2) 0.054(2) 0.054(2) 0.004(3) 0.004(3) 0.004(3)

loop_
_atom_type_symbol
_atom_type_description
_atom_type_scat_dispersion_real
_atom_type_scat_dispersion_imag
_atom_type_scat_source
C C 0.0137 0.0067 'International Tables Vol C Tables 4.2.6.8 and 6.1.1.4'
H H 0.0000 0.0000 'International Tables Vol C Tables 4.2.6.8 and 6.1.1.4'
Ag Ag 0.0782 3.3823 'International Tables Vol C Tables 4.2.6.8 and 6.1.1.4'
N N 0.0241 0.0134 'International Tables Vol C Tables 4.2.6.8 and 6.1.1.4'
O O 0.0389 0.0241 'International Tables Vol C Tables 4.2.6.8 and 6.1.1.4'

loop_
_geom_angle_atom_site_label_1
_geom_angle_atom_site_label_2
_geom_angle_atom_site_label_3
_geom_angle
_geom_angle_site_symmetry_1
_geom_angle_site_symmetry_3
_geom_angle_publ_flag
N2 Ag1 N2 115.8(3) 7 38_444 ?
N2 Ag1 N4 90.3(2) 7 16 ?
N2 Ag1 N4 139.5(2) 38_444 16 ?
N2 Ag1 N4 139.5(2) 7 . ?
N2 Ag1 N4 90.3(2) 38_444 . ?
N4 Ag1 N4 88.0(3) 16 . ?
N3 N4 C20 102.5(6) . . ?
N3 N4 Ag1 118.0(4) . . ?
C20 N4 Ag1 122.3(5) . . ?
C18 N3 N4 111.8(6) . . ?
C18 N3 C15 128.0(6) . . ?
N4 N3 C15 119.9(5) . . ?
C1 N2 N1 104.9(7) . . ?
C1 N2 Ag1 120.1(6) . 7 ?
N1 N2 Ag1 134.8(4) . 7 ?
C3 N1 N2 110.0(7) . . ?
C3 N1 C4 129.0(8) . . ?
N2 N1 C4 121.0(6) . . ?
N2 C1 C2 112.1(8) . . ?
N2 C1 H1 124.0 . . ?
C2 C1 H1 124.0 . . ?
C1 C2 C3 104.7(8) . . ?
C1 C2 H2 127.7 . . ?
C3 C2 H2 127.7 . . ?
N1 C3 C2 108.4(10) . . ?
N1 C3 H3 125.8 . . ?
C2 C3 H3 125.8 . . ?
C9 C4 C5 119.1(6) . . ?
C9 C4 N1 120.0(7) . . ?
C5 C4 N1 120.8(7) . . ?
C4 C5 C6 119.5(7) . . ?
C4 C5 H5 120.3 . . ?
C6 C5 H5 120.3 . . ?
C7 C6 C5 121.5(7) . . ?
C7 C6 H6 119.3 . . ?
C5 C6 H6 119.3 . . ?
C6 C7 C8 118.7(6) . . ?
C6 C7 C10 121.0(6) . . ?
C8 C7 C10 120.3(6) . . ?
C9 C8 C7 119.7(6) . . ?
C9 C8 H8 120.1 . . ?
C7 C8 H8 120.1 . . ?
C8 C9 C4 121.4(6) . . ?
C8 C9 H9 119.3 . . ?
C4 C9 H9 119.3 . . ?
C11 C10 C7 121.9(4) . 30_444 ?
C11 C10 C7 121.9(4) . . ?
C7 C10 C7 116.2(8) 30_444 . ?
C10 C11 C12 122.5(4) . 30_444 ?
C10 C11 C12 122.5(4) . . ?
C12 C11 C12 115.0(8) 30_444 . ?
C17 C12 C13 116.5(6) . . ?
C17 C12 C11 122.4(6) . . ?
C13 C12 C11 121.2(6) . . ?
C16 C17 C12 122.3(6) . . ?
C16 C17 H17 118.8 . . ?
C12 C17 H17 118.8 . . ?
C17 C16 C15 118.7(6) . . ?
C17 C16 H16 120.7 . . ?
C15 C16 H16 120.7 . . ?
C14 C15 C16 121.4(6) . . ?
C14 C15 N3 120.1(6) . . ?
C16 C15 N3 118.4(6) . . ?
C15 C14 C13 118.8(6) . . ?
C15 C14 H14 120.6 . . ?
C13 C14 H14 120.6 . . ?
C14 C13 C12 122.3(6) . . ?
C14 C13 H13 118.8 . . ?
C12 C13 H13 118.8 . . ?
C19 C20 N4 113.1(7) . . ?
C19 C20 H20 123.4 . . ?
N4 C20 H20 123.4 . . ?
C20 C19 C18 105.0(7) . . ?
C20 C19 H19 127.5 . . ?
C18 C19 H19 127.5 . . ?
N3 C18 C19 107.5(7) . . ?
N3 C18 H18 126.2 . . ?
C19 C18 H18 126.2 . . ?
O1 N5 O1 119.997(16) . 17 ?
O1 N5 O1 119.996(16) . 9 ?
O1 N5 O1 119.996(16) 17 9 ?

loop_
_geom_bond_atom_site_label_1
_geom_bond_atom_site_label_2
_geom_bond_distance
_geom_bond_site_symmetry_2
_geom_bond_publ_flag
Ag1 N2 2.374(6) 7 ?
Ag1 N2 2.374(6) 38_444 ?
Ag1 N4 2.385(6) 16 ?
Ag1 N4 2.385(6) . ?
N4 N3 1.352(8) . ?
N4 C20 1.353(9) . ?
N3 C18 1.349(9) . ?
N3 C15 1.442(8) . ?
N2 C1 1.344(9) . ?
N2 N1 1.362(9) . ?
N1 C3 1.349(11) . ?
N1 C4 1.410(9) . ?
C1 C2 1.367(14) . ?
C1 H1 0.9500 . ?
C2 C3 1.373(14) . ?
C2 H2 0.9500 . ?
C3 H3 0.9500 . ?
C4 C9 1.386(10) . ?
C4 C5 1.388(11) . ?
C5 C6 1.387(11) . ?
C5 H5 0.9500 . ?
C6 C7 1.384(10) . ?
C6 H6 0.9500 . ?
C7 C8 1.396(10) . ?
C7 C10 1.491(8) . ?
C8 C9 1.379(9) . ?
C8 H8 0.9500 . ?
C9 H9 0.9500 . ?
C10 C11 1.355(13) . ?
C11 C12 1.469(8) 30_444 ?
C11 C12 1.470(8) . ?
C12 C17 1.395(9) . ?
C12 C13 1.407(9) . ?
C17 C16 1.386(10) . ?
C17 H17 0.9500 . ?
C16 C15 1.389(9) . ?
C16 H16 0.9500 . ?
C15 C14 1.373(9) . ?
C14 C13 1.385(9) . ?
C14 H14 0.9500 . ?
C13 H13 0.9500 . ?
C20 C19 1.354(12) . ?
C20 H20 0.9500 . ?
C19 C18 1.354(11) . ?
C19 H19 0.9500 . ?
C18 H18 0.9500 . ?
O1 N5 1.223(7) . ?

loop_
_geom_torsion_atom_site_label_1
_geom_torsion_atom_site_label_2
_geom_torsion_atom_site_label_3
_geom_torsion_atom_site_label_4
_geom_torsion
_geom_torsion_site_symmetry_1
_geom_torsion_site_symmetry_2
_geom_torsion_site_symmetry_3
_geom_torsion_site_symmetry_4
_geom_torsion_publ_flag
C20 N4 N3 C18 -1.0(7) . . . . ?
Ag1 N4 N3 C18 136.6(5) . . . . ?
C20 N4 N3 C15 -175.8(5) . . . . ?
Ag1 N4 N3 C15 -38.2(7) . . . . ?
C1 N2 N1 C3 0.8(11) . . . . ?
Ag1 N2 N1 C3 -173.2(9) 7 . . . ?
C1 N2 N1 C4 -178.7(7) . . . . ?
Ag1 N2 N1 C4 7.3(11) 7 . . . ?
N1 N2 C1 C2 0.0(11) . . . . ?
Ag1 N2 C1 C2 175.1(8) 7 . . . ?
N2 C1 C2 C3 -0.8(15) . . . . ?
N2 N1 C3 C2 -1.3(16) . . . . ?
C4 N1 C3 C2 178.2(10) . . . . ?
C1 C2 C3 N1 1.2(17) . . . . ?
C3 N1 C4 C9 -152.7(12) . . . . ?
N2 N1 C4 C9 26.7(11) . . . . ?
C3 N1 C4 C5 23.5(16) . . . . ?
N2 N1 C4 C5 -157.1(8) . . . . ?
C9 C4 C5 C6 0.6(13) . . . . ?
N1 C4 C5 C6 -175.6(8) . . . . ?
C4 C5 C6 C7 -3.3(14) . . . . ?
C5 C6 C7 C8 3.7(13) . . . . ?
C5 C6 C7 C10 -176.6(8) . . . . ?
C6 C7 C8 C9 -1.6(11) . . . . ?
C10 C7 C8 C9 178.8(7) . . . . ?
C7 C8 C9 C4 -1.0(12) . . . . ?
C5 C4 C9 C8 1.5(12) . . . . ?
N1 C4 C9 C8 177.7(7) . . . . ?
C6 C7 C10 C11 130.0(6) . . . . ?
C8 C7 C10 C11 -50.4(7) . . . . ?
C6 C7 C10 C7 -50.0(6) . . . 30_444 ?
C8 C7 C10 C7 129.6(7) . . . 30_444 ?
C7 C10 C11 C12 -6.9(4) 30_444 . . 30_444 ?
C7 C10 C11 C12 173.1(4) . . . 30_444 ?
C7 C10 C11 C12 173.1(4) 30_444 . . . ?
C7 C10 C11 C12 -6.9(4) . . . . ?
C10 C11 C12 C17 -52.1(7) . . . . ?
C12 C11 C12 C17 127.9(7) 30_444 . . . ?
C10 C11 C12 C13 128.0(5) . . . . ?
C12 C11 C12 C13 -52.0(5) 30_444 . . . ?
C13 C12 C17 C16 0.8(9) . . . . ?
C11 C12 C17 C16 -179.0(6) . . . . ?
C12 C17 C16 C15 0.2(10) . . . . ?
C17 C16 C15 C14 -1.0(9) . . . . ?
C17 C16 C15 N3 175.3(6) . . . . ?
C18 N3 C15 C14 -18.5(10) . . . . ?
N4 N3 C15 C14 155.3(6) . . . . ?
C18 N3 C15 C16 165.2(7) . . . . ?
N4 N3 C15 C16 -21.0(8) . . . . ?
C16 C15 C14 C13 0.7(9) . . . . ?
N3 C15 C14 C13 -175.4(6) . . . . ?
C15 C14 C13 C12 0.3(10) . . . . ?
C17 C12 C13 C14 -1.1(10) . . . . ?
C11 C12 C13 C14 178.8(6) . . . . ?
N3 N4 C20 C19 1.0(8) . . . . ?
Ag1 N4 C20 C19 -134.1(6) . . . . ?
N4 C20 C19 C18 -0.6(9) . . . . ?
N4 N3 C18 C19 0.7(8) . . . . ?
C15 N3 C18 C19 174.9(6) . . . . ?
C20 C19 C18 N3 -0.1(8) . . . . ?
